data_4501402
loop_
_publ_author_name
'Qian, Su-Yan'
'Zhou, Hu'
'Yuan, Ai-Hua'
'Song, You'

_publ_section_title
;
 Syntheses, Structures, and Magnetic Properties of Five Novel
 Octacyanometallate-Based Lanthanide Complexes with Helical Chains
;
_journal_issue 12
_journal_name_full 'Crystal Growth &amp; Design'
_journal_page_first 5676
_journal_paper_doi 10.1021/cg201217a
_journal_volume 11
_journal_year 2011
_chemical_formula_moiety '2(C32 H18 Eu Mo N12 O), C16 H36 N, 2(C2 H3 N), N O3, 4(H2 O)'
_chemical_formula_sum 'C84 H86 Eu2 Mo2 N28 O9'
_chemical_formula_weight 2127.61
_chemical_name_systematic
; 
 ? 
;
_space_group_IT_number 142
_symmetry_cell_setting tetragonal
_symmetry_space_group_name_Hall '-I 4bd 2c'
_symmetry_space_group_name_H-M 'I 41/a c d :2'
_atom_sites_solution_hydrogens geom
_atom_sites_solution_primary direct
_atom_sites_solution_secondary difmap
_audit_creation_method SHELXL-97
_cell_angle_alpha 90.00
_cell_angle_beta 90.00
_cell_angle_gamma 90.00
_cell_formula_units_Z 8
_cell_length_a 37.021(2)
_cell_length_b 37.021(2)
_cell_length_c 15.8242(18)
_cell_measurement_reflns_used 9238
_cell_measurement_temperature 291(2)
_cell_measurement_theta_max 25.17
_cell_measurement_theta_min 2.25
_cell_volume 21688(3)
_computing_cell_refinement SMART
_computing_data_collection 'SMART (Bruker, 2000)'
_computing_data_reduction 'SAINT (Bruker, 2000)'
_computing_molecular_graphics SHELXTL
_computing_publication_material SHELXTL
_computing_structure_refinement SHELXTL
_computing_structure_solution 'SHELXTL (Bruker, 2000)'
_diffrn_ambient_temperature 291(2)
_diffrn_measured_fraction_theta_full 1.000
_diffrn_measured_fraction_theta_max 1.000
_diffrn_measurement_device_type 'Bruker Smart Apex CCD '
_diffrn_measurement_method 'phi and omega scans'
_diffrn_radiation_monochromator graphite
_diffrn_radiation_source 'sealed tube'
_diffrn_radiation_type MoK\a
_diffrn_radiation_wavelength 0.71073
_diffrn_reflns_av_R_equivalents 0.0919
_diffrn_reflns_av_sigmaI/netI 0.0372
_diffrn_reflns_limit_h_max 41
_diffrn_reflns_limit_h_min -45
_diffrn_reflns_limit_k_max 45
_diffrn_reflns_limit_k_min -45
_diffrn_reflns_limit_l_max 19
_diffrn_reflns_limit_l_min -18
_diffrn_reflns_number 81160
_diffrn_reflns_theta_full 26.00
_diffrn_reflns_theta_max 26.00
_diffrn_reflns_theta_min 1.56
_exptl_absorpt_coefficient_mu 1.426
_exptl_absorpt_correction_T_max 0.7444
_exptl_absorpt_correction_T_min 0.6909
_exptl_absorpt_correction_type multi-scan
_exptl_absorpt_process_details 'SADABS; Bruker, 2000'
_exptl_crystal_colour yellow
_exptl_crystal_density_diffrn 1.303
_exptl_crystal_density_method 'not measured'
_exptl_crystal_description block
_exptl_crystal_F_000 8544
_exptl_crystal_size_max 0.23
_exptl_crystal_size_mid 0.22
_exptl_crystal_size_min 0.19
_refine_diff_density_max 0.968
_refine_diff_density_min -0.674
_refine_diff_density_rms 0.077
_refine_ls_extinction_method none
_refine_ls_goodness_of_fit_ref 1.035
_refine_ls_hydrogen_treatment constr
_refine_ls_matrix_type full
_refine_ls_number_parameters 317
_refine_ls_number_reflns 5344
_refine_ls_number_restraints 0
_refine_ls_restrained_S_all 1.035
_refine_ls_R_factor_all 0.0532
_refine_ls_R_factor_gt 0.0400
_refine_ls_shift/su_max 0.000
_refine_ls_shift/su_mean 0.000
_refine_ls_structure_factor_coef Fsqd
_refine_ls_weighting_details 'calc w=1/[\s^2^(Fo^2^)+(0.08P)^2^+1.99P] where P=(Fo^2^+2Fc^2^)/3'
_refine_ls_weighting_scheme calc
_refine_ls_wR_factor_gt 0.1149
_refine_ls_wR_factor_ref 0.1207
_reflns_number_gt 4199
_reflns_number_total 5344
_reflns_threshold_expression >2sigma(I)
_cod_data_source_file cg201217a_si_003.cif
_cod_data_source_block yah125b
_cod_depositor_comments
;
The following automatic conversions were performed:

'_symmetry_cell_setting' value 'Tetragonal' changed to 'tetragonal'
according to /home/saulius/struct/CIF-dictionaries/cif_core.dic
dictionary named 'cif_core.dic' version 2.4.1 from 2010-06-29.

Automatic conversion script
Id: cif_fix_values 1715 2011-07-08 13:25:40Z adriana 
;
_cod_original_cell_volume 21688(5)
_cod_original_sg_symbol_Hall '-I 4bd 2c '
_cod_original_sg_symbol_H-M 'I41/acd '
_cod_database_code 4501402

loop_
_symmetry_equiv_pos_as_xyz
'x, y, z'
'-y+1/4, x+3/4, z+1/4'
'-x, -y+1/2, z'
'y+1/4, -x+1/4, z+3/4'
'x, -y, -z+1/2'
'-x+1/2, y, -z'
'y+3/4, x+1/4, -z+1/4'
'-y+1/4, -x+1/4, -z+1/4'
'x+1/2, y+1/2, z+1/2'
'-y+3/4, x+5/4, z+3/4'
'-x+1/2, -y+1, z+1/2'
'y+3/4, -x+3/4, z+5/4'
'x+1/2, -y+1/2, -z+1'
'-x+1, y+1/2, -z+1/2'
'y+5/4, x+3/4, -z+3/4'
'-y+3/4, -x+3/4, -z+3/4'
'-x, -y, -z'
'y-1/4, -x-3/4, -z-1/4'
'x, y-1/2, -z'
'-y-1/4, x-1/4, -z-3/4'
'-x, y, z-1/2'
'x-1/2, -y, z'
'-y-3/4, -x-1/4, z-1/4'
'y-1/4, x-1/4, z-1/4'
'-x+1/2, -y+1/2, -z+1/2'
'y+1/4, -x-1/4, -z+1/4'
'x+1/2, y, -z+1/2'
'-y+1/4, x+1/4, -z-1/4'
'-x+1/2, y+1/2, z'
'x, -y+1/2, z+1/2'
'-y-1/4, -x+1/4, z+1/4'
'y+1/4, x+1/4, z+1/4'

loop_
_atom_site_label
_atom_site_type_symbol
_atom_site_fract_x
_atom_site_fract_y
_atom_site_fract_z
_atom_site_U_iso_or_equiv
_atom_site_adp_type
_atom_site_occupancy
_atom_site_symmetry_multiplicity
_atom_site_calc_flag
_atom_site_refinement_flags
C1 C 0.09040(12) 0.58560(11) 0.8323(3) 0.0395(9) Uani 1 1 d .
C2 C 0.13694(13) 0.59288(11) 0.9530(3) 0.0399(10) Uani 1 1 d .
C3 C 0.10622(13) 0.69302(12) 0.8740(3) 0.0449(11) Uani 1 1 d .
C4 C 0.10260(13) 0.64411(14) 0.7450(3) 0.0435(11) Uani 1 1 d .
C5 C -0.00740(14) 0.55977(11) 0.8344(3) 0.0417(11) Uani 1 1 d .
H5 H 0.0059 0.5772 0.8058 0.050 Uiso 1 1 calc R
C6 C -0.03795(12) 0.56900(12) 0.8758(2) 0.0376(9) Uani 1 1 d .
H6 H -0.0473 0.5922 0.8693 0.045 Uiso 1 1 calc R
C7 C -0.05510(11) 0.54545(12) 0.9262(3) 0.0361(9) Uani 1 1 d .
H7 H -0.0743 0.5530 0.9598 0.043 Uiso 1 1 calc R
C8 C -0.04366(12) 0.50865(12) 0.9277(3) 0.0387(10) Uani 1 1 d .
C9 C -0.06166(11) 0.48167(12) 0.9803(3) 0.0358(9) Uani 1 1 d .
H9 H -0.0815 0.4881 1.0130 0.043 Uiso 1 1 calc R
C10 C -0.04856(14) 0.44555(12) 0.9812(3) 0.0400(10) Uani 1 1 d .
H10 H -0.0610 0.4277 1.0107 0.048 Uiso 1 1 calc R
C11 C -0.01673(13) 0.43705(11) 0.9373(3) 0.0385(9) Uani 1 1 d .
C12 C -0.00347(12) 0.40146(13) 0.9449(3) 0.0416(10) Uani 1 1 d .
H12 H -0.0158 0.3844 0.9771 0.050 Uiso 1 1 calc R
C13 C 0.02776(12) 0.39258(12) 0.9040(2) 0.0368(9) Uani 1 1 d .
H13 H 0.0384 0.3701 0.9120 0.044 Uiso 1 1 calc R
C14 C 0.04289(11) 0.41713(10) 0.8516(3) 0.0318(8) Uani 1 1 d .
H14 H 0.0627 0.4105 0.8190 0.038 Uiso 1 1 calc R
C15 C -0.00064(11) 0.46259(12) 0.8883(2) 0.0325(9) Uani 1 1 d .
C16 C -0.01391(11) 0.49804(10) 0.8814(2) 0.0285(8) Uani 1 1 d .
C17 C 0.96927(12) 0.27100(12) 0.8257(3) 0.0426(10) Uani 1 1 d .
H17A H 0.9544 0.2540 0.7947 0.051 Uiso 1 1 calc R
H17B H 0.9540 0.2838 0.8655 0.051 Uiso 1 1 calc R
C18 C 0.98621(16) 0.29735(13) 0.7657(3) 0.0527(13) Uani 1 1 d .
H18A H 1.0118 0.2922 0.7614 0.063 Uiso 1 1 calc R
H18B H 0.9756 0.2941 0.7101 0.063 Uiso 1 1 calc R
C19 C 0.98136(15) 0.33582(15) 0.7923(3) 0.0547(13) Uani 1 1 d .
H19A H 1.0030 0.3490 0.7769 0.066 Uiso 1 1 calc R
H19B H 0.9795 0.3364 0.8534 0.066 Uiso 1 1 calc R
C20 C 0.94875(14) 0.35601(15) 0.7559(3) 0.0513(12) Uani 1 1 d .
H20A H 0.9485 0.3802 0.7779 0.077 Uiso 1 1 d R
H20B H 0.9267 0.3440 0.7711 0.077 Uiso 1 1 d R
H20C H 0.9508 0.3568 0.6954 0.077 Uiso 1 1 d R
C21 C 0.15254(11) 0.59746(11) 0.3750 0.0537(19) Uani 1 2 d S
H21A H 0.1353 0.5922 0.3329 0.064 Uiso 0.50 1 d PR
H21B H 0.1637 0.6206 0.3666 0.064 Uiso 0.50 1 d PR
H21C H 0.1400 0.5969 0.4254 0.064 Uiso 0.50 1 d PR
C22 C 0.17984(13) 0.57016(13) 0.3750 0.0432(15) Uani 1 2 d S
Eu1 Eu 0.057735(8) 0.5000 0.7500 0.03125(12) Uani 1 2 d S
Mo1 Mo 0.114357(9) 0.635643(9) 0.8750 0.02898(14) Uani 1 2 d S
N1 N 0.07853(9) 0.55792(9) 0.8090(2) 0.0323(7) Uani 1 1 d .
N2 N 0.15157(11) 0.56690(11) 0.9836(2) 0.0417(9) Uani 1 1 d .
N3 N 0.10337(12) 0.72467(11) 0.8794(3) 0.0487(10) Uani 1 1 d .
N4 N 0.09548(11) 0.64847(11) 0.6789(3) 0.0464(10) Uani 1 1 d .
N5 N 0.00444(9) 0.52299(10) 0.8348(2) 0.0339(8) Uani 1 1 d .
N6 N 0.02933(9) 0.45229(9) 0.8453(2) 0.0321(7) Uani 1 1 d .
N7 N 1.0000 0.2500 0.8750 0.0133(10) Uani 1 4 d S
N8 N 0.2500 0.4640(4) 0.5000 0.064(4) Uani 0.50 2 d SP
N9 N 0.20406(11) 0.54594(11) 0.3750 0.0521(15) Uani 1 2 d S
O1 O 0.2263(5) 0.4453(5) 0.4609(9) 0.065(4) Uani 0.25 1 d P
O2 O 0.2500 0.49651(10) 0.5000 0.0329(9) Uani 1 2 d S
O1W O 0.10556(14) 0.51612(14) 0.6585(3) 0.0283(11) Uani 0.50 1 d P
H1W2 H 0.1202 0.4954 0.6456 0.034 Uiso 0.25 1 d PR
H1W3 H 0.1202 0.5343 0.6851 0.034 Uiso 0.25 1 d PR
H1W4 H 0.1284 0.5112 0.6847 0.034 Uiso 0.25 1 d PR
H1W5 H 0.1037 0.5415 0.6464 0.034 Uiso 0.25 1 d PR
O2W O 0.0948(3) 0.5309(3) 0.2096(8) 0.053(3) Uani 0.30 1 d P
H2X H 0.0961 0.5390 0.1674 0.063 Uiso 0.30 1 d PR
H2Y H 0.0882 0.5107 0.2202 0.063 Uiso 0.30 1 d PR
O3W O 0.2193(3) 0.5476(2) 0.5408(6) 0.056(2) Uani 0.40 1 d P
H3X H 0.2014 0.5451 0.5729 0.067 Uiso 0.40 1 d PR
H3Y H 0.2113 0.5522 0.4941 0.067 Uiso 0.40 1 d PR
O4W O 0.1259(3) 0.5752(2) 0.5875(7) 0.038(2) Uani 0.30 1 d P
H4X H 0.1318 0.5776 0.5386 0.046 Uiso 0.30 1 d PR
H4Y H 0.1397 0.5888 0.6159 0.046 Uiso 0.30 1 d PR

loop_
_atom_site_aniso_label
_atom_site_aniso_U_11
_atom_site_aniso_U_22
_atom_site_aniso_U_33
_atom_site_aniso_U_23
_atom_site_aniso_U_13
_atom_site_aniso_U_12
C1 0.036(2) 0.031(2) 0.051(3) -0.0043(19) -0.0024(19) -0.0039(18)
C2 0.055(3) 0.027(2) 0.038(2) -0.0035(17) -0.0041(19) -0.0060(19)
C3 0.042(3) 0.031(2) 0.061(3) -0.005(2) -0.006(2) 0.0118(18)
C4 0.040(3) 0.060(3) 0.030(3) 0.002(2) -0.0032(18) 0.013(2)
C5 0.057(3) 0.031(2) 0.037(2) 0.0100(17) 0.006(2) -0.0088(19)
C6 0.046(2) 0.040(2) 0.0260(19) -0.0014(17) -0.0086(18) 0.0191(19)
C7 0.036(2) 0.040(2) 0.033(2) -0.0209(18) -0.0005(17) -0.0091(17)
C8 0.038(2) 0.048(3) 0.030(2) -0.0034(18) 0.0014(18) -0.0036(19)
C9 0.033(2) 0.040(2) 0.034(2) -0.0157(18) -0.0018(16) -0.0073(18)
C10 0.053(3) 0.030(2) 0.037(2) -0.0022(18) 0.0026(19) -0.0100(19)
C11 0.045(2) 0.029(2) 0.042(2) -0.0143(17) -0.0084(19) -0.0085(17)
C12 0.047(2) 0.047(2) 0.032(2) 0.0116(19) 0.0091(19) -0.004(2)
C13 0.052(3) 0.042(2) 0.0164(17) 0.0012(16) -0.0064(16) 0.0041(19)
C14 0.031(2) 0.0282(19) 0.036(2) -0.0053(16) -0.0033(16) 0.0047(15)
C15 0.031(2) 0.037(2) 0.030(2) -0.0177(17) -0.0081(16) 0.0024(16)
C16 0.0253(18) 0.0289(19) 0.031(2) -0.0045(15) -0.0107(15) -0.0096(14)
C17 0.039(2) 0.042(2) 0.047(3) 0.016(2) -0.0168(19) 0.0028(19)
C18 0.062(3) 0.035(2) 0.061(3) 0.017(2) 0.000(3) 0.020(2)
C19 0.057(3) 0.062(3) 0.045(3) -0.014(2) -0.006(2) 0.002(3)
C20 0.045(3) 0.047(3) 0.062(3) 0.017(2) 0.005(2) 0.009(2)
C21 0.039(2) 0.039(2) 0.084(5) -0.003(3) -0.003(3) 0.022(3)
C22 0.042(2) 0.042(2) 0.045(4) 0.010(2) 0.010(2) 0.001(3)
Eu1 0.03223(17) 0.03066(17) 0.03086(18) -0.00998(11) 0.000 0.000
Mo1 0.02755(17) 0.02755(17) 0.0319(3) -0.00291(13) -0.00291(13) -0.00570(17)
N1 0.0323(17) 0.0316(17) 0.0330(17) -0.0022(14) -0.0047(14) -0.0070(14)
N2 0.046(2) 0.040(2) 0.039(2) 0.0019(16) -0.0158(16) -0.0060(17)
N3 0.055(2) 0.038(2) 0.052(2) -0.0030(17) -0.0048(18) 0.0029(18)
N4 0.049(2) 0.057(2) 0.033(2) -0.0163(18) 0.0065(18) -0.0081(19)
N5 0.0266(16) 0.046(2) 0.0292(17) 0.0154(15) 0.0007(13) 0.0018(14)
N6 0.0366(18) 0.0329(18) 0.0268(16) -0.0108(13) -0.0021(14) -0.0046(14)
N7 0.0112(14) 0.0112(14) 0.017(2) 0.000 0.000 0.000
N8 0.045(7) 0.082(11) 0.065(9) 0.000 -0.004(6) 0.000
N9 0.043(2) 0.043(2) 0.070(4) -0.001(2) -0.001(2) 0.013(2)
O1 0.070(10) 0.087(11) 0.040(8) -0.021(8) 0.012(7) -0.008(9)
O2 0.040(2) 0.0201(19) 0.038(2) 0.000 0.0023(18) 0.000
O1W 0.029(3) 0.028(3) 0.027(3) 0.014(2) -0.003(2) 0.002(2)
O2W 0.038(6) 0.057(7) 0.064(7) 0.031(6) 0.005(5) 0.026(5)
O3W 0.063(6) 0.045(5) 0.059(5) 0.000(4) -0.018(4) 0.009(4)
O4W 0.043(5) 0.020(4) 0.051(6) 0.010(4) 0.024(5) 0.017(4)

loop_
_atom_type_symbol
_atom_type_description
_atom_type_scat_dispersion_real
_atom_type_scat_dispersion_imag
_atom_type_scat_source
C C 0.0033 0.0016 'International Tables Vol C Tables 4.2.6.8 and 6.1.1.4'
H H 0.0000 0.0000 'International Tables Vol C Tables 4.2.6.8 and 6.1.1.4'
N N 0.0061 0.0033 'International Tables Vol C Tables 4.2.6.8 and 6.1.1.4'
O O 0.0106 0.0060 'International Tables Vol C Tables 4.2.6.8 and 6.1.1.4'
Mo Mo -1.6832 0.6857 'International Tables Vol C Tables 4.2.6.8 and 6.1.1.4'
Eu Eu -0.1578 3.6682 'International Tables Vol C Tables 4.2.6.8 and 6.1.1.4'

loop_
_geom_angle_atom_site_label_1
_geom_angle_atom_site_label_2
_geom_angle_atom_site_label_3
_geom_angle
_geom_angle_site_symmetry_1
_geom_angle_site_symmetry_3
N1 C1 Mo1 177.7(4) . .
N2 C2 Mo1 169.1(4) . .
N3 C3 Mo1 174.5(4) . .
N4 C4 Mo1 177.8(4) . .
C6 C5 N5 119.7(4) . .
C6 C5 H5 120.2 . .
N5 C5 H5 120.2 . .
C7 C6 C5 121.4(4) . .
C7 C6 H6 119.3 . .
C5 C6 H6 119.3 . .
C6 C7 C8 119.3(4) . .
C6 C7 H7 120.3 . .
C8 C7 H7 120.3 . .
C16 C8 C7 120.0(4) . .
C16 C8 C9 118.2(4) . .
C7 C8 C9 121.8(4) . .
C10 C9 C8 119.5(4) . .
C10 C9 H9 120.2 . .
C8 C9 H9 120.2 . .
C11 C10 C9 119.5(4) . .
C11 C10 H10 120.3 . .
C9 C10 H10 120.3 . .
C15 C11 C10 119.6(4) . .
C15 C11 C12 123.0(4) . .
C10 C11 C12 117.3(4) . .
C13 C12 C11 118.6(4) . .
C13 C12 H12 120.7 . .
C11 C12 H12 120.7 . .
C14 C13 C12 118.7(4) . .
C14 C13 H13 120.7 . .
C12 C13 H13 120.7 . .
C13 C14 N6 121.4(4) . .
C13 C14 H14 119.3 . .
N6 C14 H14 119.3 . .
N6 C15 C11 116.7(4) . .
N6 C15 C16 120.6(4) . .
C11 C15 C16 122.7(4) . .
N5 C16 C8 119.5(4) . .
N5 C16 C15 120.0(4) . .
C8 C16 C15 120.2(4) . .
C18 C17 N7 109.3(3) . .
C18 C17 H17A 109.8 . .
N7 C17 H17A 109.8 . .
C18 C17 H17B 109.8 . .
N7 C17 H17B 109.8 . .
H17A C17 H17B 108.3 . .
C19 C18 C17 113.0(5) . .
C19 C18 H18A 109.0 . .
C17 C18 H18A 109.0 . .
C19 C18 H18B 109.0 . .
C17 C18 H18B 109.0 . .
H18A C18 H18B 107.8 . .
C18 C19 C20 116.9(5) . .
C18 C19 H19A 108.1 . .
C20 C19 H19A 108.1 . .
C18 C19 H19B 108.1 . .
C20 C19 H19B 108.1 . .
H19A C19 H19B 107.3 . .
C19 C20 H20A 109.0 . .
C19 C20 H20B 110.4 . .
H20A C20 H20B 109.5 . .
C19 C20 H20C 109.1 . .
H20A C20 H20C 109.5 . .
H20B C20 H20C 109.5 . .
C22 C21 H21A 109.4 . .
C22 C21 H21B 109.0 . .
H21A C21 H21B 112.2 . .
C22 C21 H21C 109.8 . .
H21A C21 H21C 105.5 . .
H21B C21 H21C 110.9 . .
N9 C22 C21 180.0(6) . .
O1W Eu1 O1W 83.0(2) 5_566 .
O1W Eu1 N1 75.73(15) 5_566 .
O1W Eu1 N1 77.18(16) . .
O1W Eu1 N1 77.18(16) 5_566 5_566
O1W Eu1 N1 75.73(15) . 5_566
N1 Eu1 N1 143.56(16) . 5_566
O1W Eu1 N5 145.38(15) 5_566 5_566
O1W Eu1 N5 110.11(15) . 5_566
N1 Eu1 N5 137.47(11) . 5_566
N1 Eu1 N5 75.54(11) 5_566 5_566
O1W Eu1 N5 110.11(15) 5_566 .
O1W Eu1 N5 145.38(15) . .
N1 Eu1 N5 75.54(11) . .
N1 Eu1 N5 137.47(12) 5_566 .
N5 Eu1 N5 77.68(16) 5_566 .
O1W Eu1 N6 76.80(14) 5_566 .
O1W Eu1 N6 147.80(15) . .
N1 Eu1 N6 120.56(11) . .
N1 Eu1 N6 75.50(11) 5_566 .
N5 Eu1 N6 76.06(11) 5_566 .
N5 Eu1 N6 66.32(11) . .
O1W Eu1 N6 147.80(15) 5_566 5_566
O1W Eu1 N6 76.80(14) . 5_566
N1 Eu1 N6 75.50(11) . 5_566
N1 Eu1 N6 120.56(11) 5_566 5_566
N5 Eu1 N6 66.32(11) 5_566 5_566
N5 Eu1 N6 76.06(10) . 5_566
N6 Eu1 N6 131.28(16) . 5_566
O1W Eu1 H1W5 92.4 5_566 .
O1W Eu1 H1W5 18.9 . .
N1 Eu1 H1W5 63.7 . .
N1 Eu1 H1W5 93.7 5_566 .
N5 Eu1 H1W5 110.2 5_566 .
N5 Eu1 H1W5 126.5 . .
N6 Eu1 H1W5 166.1 . .
N6 Eu1 H1W5 61.8 5_566 .
C4 Mo1 C4 151.2(3) . 16_556
C4 Mo1 C3 79.51(19) . .
C4 Mo1 C3 77.52(19) 16_556 .
C4 Mo1 C3 77.52(19) . 16_556
C4 Mo1 C3 79.51(19) 16_556 16_556
C3 Mo1 C3 73.9(3) . 16_556
C4 Mo1 C1 114.67(19) . 16_556
C4 Mo1 C1 74.92(19) 16_556 16_556
C3 Mo1 C1 73.54(17) . 16_556
C3 Mo1 C1 142.02(18) 16_556 16_556
C4 Mo1 C1 74.92(19) . .
C4 Mo1 C1 114.67(19) 16_556 .
C3 Mo1 C1 142.02(18) . .
C3 Mo1 C1 73.54(17) 16_556 .
C1 Mo1 C1 143.2(2) 16_556 .
C4 Mo1 C2 69.91(17) . 16_556
C4 Mo1 C2 137.32(18) 16_556 16_556
C3 Mo1 C2 118.59(19) . 16_556
C3 Mo1 C2 141.19(18) 16_556 16_556
C1 Mo1 C2 73.22(17) 16_556 16_556
C1 Mo1 C2 77.99(17) . 16_556
C4 Mo1 C2 137.32(18) . .
C4 Mo1 C2 69.91(17) 16_556 .
C3 Mo1 C2 141.19(18) . .
C3 Mo1 C2 118.59(19) 16_556 .
C1 Mo1 C2 77.99(17) 16_556 .
C1 Mo1 C2 73.22(17) . .
C2 Mo1 C2 76.2(2) 16_556 .
C1 N1 Eu1 174.9(4) . .
C16 N5 C5 119.7(3) . .
C16 N5 Eu1 116.5(3) . .
C5 N5 Eu1 123.8(3) . .
C15 N6 C14 121.3(4) . .
C15 N6 Eu1 116.1(3) . .
C14 N6 Eu1 122.6(3) . .
C17 N7 C17 104.05(17) 18_677 3_755
C17 N7 C17 104.05(17) 18_677 .
C17 N7 C17 121.0(4) 3_755 .
C17 N7 C17 121.0(4) 18_677 28_647
C17 N7 C17 104.05(17) 3_755 28_647
C17 N7 C17 104.05(17) . 28_647
O2 N8 O1 122.8(11) . .
O2 N8 O1 122.8(11) . 6_556
O1 N8 O1 114(2) . 6_556
Eu1 O1W H1W2 110.5 . .
Eu1 O1W H1W3 109.2 . .
H1W2 O1W H1W3 109.5 . .
Eu1 O1W H1W4 110.3 . .
H1W2 O1W H1W4 56.3 . .
H1W3 O1W H1W4 56.3 . .
Eu1 O1W H1W5 108.4 . .
H1W2 O1W H1W5 141.1 . .
H1W3 O1W H1W5 56.3 . .
H1W4 O1W H1W5 109.5 . .
H2X O2W H2Y 126.3 . .
H3X O3W H3Y 106.6 . .
H4X O4W H4Y 106.4 . .

loop_
_geom_bond_atom_site_label_1
_geom_bond_atom_site_label_2
_geom_bond_distance
_geom_bond_site_symmetry_2
C1 N1 1.175(5) .
C1 Mo1 2.162(4) .
C2 N2 1.206(6) .
C2 Mo1 2.174(5) .
C3 N3 1.180(6) .
C3 Mo1 2.145(4) .
C4 N4 1.089(6) .
C4 Mo1 2.127(4) .
C5 C6 1.351(6) .
C5 N5 1.430(5) .
C5 H5 0.9300 .
C6 C7 1.341(6) .
C6 H6 0.9300 .
C7 C8 1.427(6) .
C7 H7 0.9300 .
C8 C16 1.380(6) .
C8 C9 1.462(6) .
C9 C10 1.422(6) .
C9 H9 0.9300 .
C10 C11 1.404(7) .
C10 H10 0.9300 .
C11 C15 1.360(6) .
C11 C12 1.411(6) .
C12 C13 1.365(6) .
C12 H12 0.9300 .
C13 C14 1.352(6) .
C13 H13 0.9300 .
C14 N6 1.399(5) .
C14 H14 0.9300 .
C15 N6 1.357(5) .
C15 C16 1.405(6) .
C16 N5 1.364(5) .
C17 C18 1.499(7) .
C17 N7 1.583(4) .
C17 H17A 0.9700 .
C17 H17B 0.9700 .
C18 C19 1.496(7) .
C18 H18A 0.9700 .
C18 H18B 0.9700 .
C19 C20 1.532(7) .
C19 H19A 0.9700 .
C19 H19B 0.9700 .
C20 H20A 0.9600 .
C20 H20B 0.9600 .
C20 H20C 0.9600 .
C21 C22 1.429(8) .
C21 H21A 0.9421 .
C21 H21B 0.9609 .
C21 H21C 0.9225 .
C22 N9 1.268(9) .
Eu1 O1W 2.364(5) 5_566
Eu1 O1W 2.364(5) .
Eu1 N1 2.462(3) .
Eu1 N1 2.462(3) 5_566
Eu1 N5 2.533(3) 5_566
Eu1 N5 2.533(3) .
Eu1 N6 2.549(3) .
Eu1 N6 2.549(3) 5_566
Eu1 H1W5 2.8181 .
Mo1 C4 2.127(4) 16_556
Mo1 C3 2.145(4) 16_556
Mo1 C1 2.162(4) 16_556
Mo1 C2 2.174(5) 16_556
N7 C17 1.583(4) 18_677
N7 C17 1.583(4) 3_755
N7 C17 1.583(4) 28_647
N8 O2 1.204(17) .
N8 O1 1.278(18) .
N8 O1 1.278(18) 6_556
O1W H1W2 0.9600 .
O1W H1W3 0.9600 .
O1W H1W4 0.9600 .
O1W H1W5 0.9600 .
O2W H2X 0.7344 .
O2W H2Y 0.8028 .
O3W H3X 0.8403 .
O3W H3Y 0.8137 .
O4W H4X 0.8083 .
O4W H4Y 0.8453 .

loop_
_geom_torsion_atom_site_label_1
_geom_torsion_atom_site_label_2
_geom_torsion_atom_site_label_3
_geom_torsion_atom_site_label_4
_geom_torsion
_geom_torsion_site_symmetry_1
_geom_torsion_site_symmetry_4
N5 C5 C6 C7 8.5(7) . .
C5 C6 C7 C8 -8.2(6) . .
C6 C7 C8 C16 3.8(6) . .
C6 C7 C8 C9 -179.1(4) . .
C16 C8 C9 C10 -1.1(6) . .
C7 C8 C9 C10 -178.3(4) . .
C8 C9 C10 C11 5.4(6) . .
C9 C10 C11 C15 -5.9(6) . .
C9 C10 C11 C12 175.7(4) . .
C15 C11 C12 C13 2.8(7) . .
C10 C11 C12 C13 -179.0(4) . .
C11 C12 C13 C14 -6.2(6) . .
C12 C13 C14 N6 6.6(6) . .
C10 C11 C15 N6 -177.8(4) . .
C12 C11 C15 N6 0.4(6) . .
C10 C11 C15 C16 2.1(6) . .
C12 C11 C15 C16 -179.7(4) . .
C7 C8 C16 N5 0.3(6) . .
C9 C8 C16 N5 -177.0(4) . .
C7 C8 C16 C15 174.5(4) . .
C9 C8 C16 C15 -2.8(6) . .
N6 C15 C16 N5 -3.5(5) . .
C11 C15 C16 N5 176.6(4) . .
N6 C15 C16 C8 -177.7(4) . .
C11 C15 C16 C8 2.4(6) . .
N7 C17 C18 C19 -109.2(5) . .
C17 C18 C19 C20 -93.4(6) . .
N2 C2 Mo1 C4 17(2) . .
N2 C2 Mo1 C4 -175(2) . 16_556
N2 C2 Mo1 C3 -140(2) . .
N2 C2 Mo1 C3 120(2) . 16_556
N2 C2 Mo1 C1 -96(2) . 16_556
N2 C2 Mo1 C1 60(2) . .
N2 C2 Mo1 C2 -21.0(19) . 16_556
C8 C16 N5 C5 0.0(6) . .
C15 C16 N5 C5 -174.3(4) . .
C8 C16 N5 Eu1 -178.7(3) . .
C15 C16 N5 Eu1 7.1(4) . .
C6 C5 N5 C16 -4.2(6) . .
C6 C5 N5 Eu1 174.3(3) . .
O1W Eu1 N5 C16 -70.3(3) 5_566 .
O1W Eu1 N5 C16 -177.9(3) . .
N1 Eu1 N5 C16 -138.9(3) . .
N1 Eu1 N5 C16 22.5(3) 5_566 .
N5 Eu1 N5 C16 74.5(3) 5_566 .
N6 Eu1 N5 C16 -5.5(2) . .
N6 Eu1 N5 C16 142.8(3) 5_566 .
O1W Eu1 N5 C5 111.1(4) 5_566 .
O1W Eu1 N5 C5 3.5(5) . .
N1 Eu1 N5 C5 42.5(3) . .
N1 Eu1 N5 C5 -156.1(3) 5_566 .
N5 Eu1 N5 C5 -104.1(3) 5_566 .
N6 Eu1 N5 C5 175.9(4) . .
N6 Eu1 N5 C5 -35.8(3) 5_566 .
C11 C15 N6 C14 -0.2(5) . .
C16 C15 N6 C14 179.9(3) . .
C11 C15 N6 Eu1 178.0(3) . .
C16 C15 N6 Eu1 -1.9(4) . .
C13 C14 N6 C15 -3.4(6) . .
C13 C14 N6 Eu1 178.6(3) . .
O1W Eu1 N6 C15 123.0(3) 5_566 .
O1W Eu1 N6 C15 175.6(3) . .
N1 Eu1 N6 C15 58.6(3) . .
N1 Eu1 N6 C15 -157.0(3) 5_566 .
N5 Eu1 N6 C15 -78.7(3) 5_566 .
N5 Eu1 N6 C15 3.8(2) . .
N6 Eu1 N6 C15 -38.9(2) 5_566 .
O1W Eu1 N6 C14 -58.9(3) 5_566 .
O1W Eu1 N6 C14 -6.2(4) . .
N1 Eu1 N6 C14 -123.2(3) . .
N1 Eu1 N6 C14 21.1(3) 5_566 .
N5 Eu1 N6 C14 99.5(3) 5_566 .
N5 Eu1 N6 C14 -178.1(3) . .
N6 Eu1 N6 C14 139.2(3) 5_566 .
C18 C17 N7 C17 61.2(3) . 18_677
C18 C17 N7 C17 -55.0(3) . 3_755
C18 C17 N7 C17 -171.3(4) . 28_647
